data_1550603
loop_
_publ_author_name
'Sharma, Mahendra Kumar'
'Sinhababu, Soumen'
'Mahawar, Pritam'
'Mukherjee, Goutam'
'Pandey, Bhawana'
'Rajaraman, Gopalan'
'Selvarajan, Nagendran'

_publ_section_title
;
 Donor-Acceptor-Stabilized Germanium Analogues of Acid Chloride, Ester,
 and Acyl Pyrrole Compounds: Synthesis and Reactivity
;
_journal_name_full 'Chemical Science'
_journal_paper_doi 10.1039/C8SC05380D
_journal_year 2019
_chemical_formula_moiety 'C38 H54 Ge2 N6 O2, 2(C7 H8)'
_chemical_formula_sum 'C52 H70 Ge2 N6 O2'
_chemical_formula_weight 956.36
_chemical_name_systematic
; 
 ? 
;
_space_group_IT_number 14
_symmetry_cell_setting monoclinic
_symmetry_space_group_name_Hall '-P 2yn'
_symmetry_space_group_name_H-M 'P 1 21/n 1'
_atom_sites_solution_hydrogens geom
_atom_sites_solution_primary direct
_atom_sites_solution_secondary difmap
_audit_creation_method SHELXL-97
_audit_update_record
;
2018-06-22 deposited with the CCDC.    2019-02-18 downloaded from the CCDC.
;
_cell_angle_alpha 90.00
_cell_angle_beta 92.261(6)
_cell_angle_gamma 90.00
_cell_formula_units_Z 2
_cell_length_a 10.595(4)
_cell_length_b 15.635(5)
_cell_length_c 14.875(5)
_cell_measurement_reflns_used 2003
_cell_measurement_temperature 273(2)
_cell_measurement_theta_max 24.94
_cell_measurement_theta_min 2.14
_cell_volume 2462.2(15)
_computing_cell_refinement 'Bruker SMART'
_computing_data_collection 'Bruker SMART'
_computing_data_reduction 'Bruker SAINT'
_computing_molecular_graphics 'Bruker SHELXTL'
_computing_publication_material 'Bruker SHELXTL'
_computing_structure_refinement 'SHELXL-97 (Sheldrick, 1997)'
_computing_structure_solution 'SHELXS-97 (Sheldrick, 1990)'
_diffrn_ambient_temperature 273(2)
_diffrn_measured_fraction_theta_full 0.992
_diffrn_measured_fraction_theta_max 0.992
_diffrn_measurement_device_type 'CCD area detector'
_diffrn_measurement_method 'phi and omega scans'
_diffrn_radiation_monochromator graphite
_diffrn_radiation_source 'fine-focus sealed tube'
_diffrn_radiation_type MoK\a
_diffrn_radiation_wavelength 0.71073
_diffrn_reflns_av_R_equivalents 0.0578
_diffrn_reflns_av_sigmaI/netI 0.0842
_diffrn_reflns_limit_h_max 12
_diffrn_reflns_limit_h_min -12
_diffrn_reflns_limit_k_max 10
_diffrn_reflns_limit_k_min -18
_diffrn_reflns_limit_l_max 17
_diffrn_reflns_limit_l_min -15
_diffrn_reflns_number 10217
_diffrn_reflns_theta_full 25.00
_diffrn_reflns_theta_max 25.00
_diffrn_reflns_theta_min 1.89
_exptl_absorpt_coefficient_mu 1.266
_exptl_absorpt_correction_T_max 0.610
_exptl_absorpt_correction_T_min 0.585
_exptl_absorpt_correction_type multi-scan
_exptl_absorpt_process_details '(SADABS; Bruker, 2000)'
_exptl_crystal_colour yellow
_exptl_crystal_density_diffrn 1.290
_exptl_crystal_density_method 'not measured'
_exptl_crystal_description block
_exptl_crystal_F_000 1008.0
_exptl_crystal_size_max 0.431
_exptl_crystal_size_mid 0.403
_exptl_crystal_size_min 0.390
_refine_diff_density_max 0.604
_refine_diff_density_min -0.401
_refine_diff_density_rms 0.084
_refine_ls_extinction_method none
_refine_ls_goodness_of_fit_ref 0.937
_refine_ls_hydrogen_treatment mixed
_refine_ls_matrix_type full
_refine_ls_number_parameters 285
_refine_ls_number_reflns 4312
_refine_ls_number_restraints 0
_refine_ls_restrained_S_all 0.937
_refine_ls_R_factor_all 0.0700
_refine_ls_R_factor_gt 0.0454
_refine_ls_shift/su_max 0.002
_refine_ls_shift/su_mean 0.001
_refine_ls_structure_factor_coef Fsqd
_refine_ls_weighting_details 'calc w=1/[\s^2^(Fo^2^)+(0.0442P)^2^+0.0000P] where P=(Fo^2^+2Fc^2^)/3'
_refine_ls_weighting_scheme calc
_refine_ls_wR_factor_gt 0.0923
_refine_ls_wR_factor_ref 0.0992
_reflns_number_gt 3106
_reflns_number_total 4312
_reflns_threshold_expression >2sigma(I)
_cod_data_source_file c8sc05380d2.cif
_cod_data_source_block Compound_10__msha44m
_cod_original_cell_volume 2462.1(14)
_cod_original_sg_symbol_H-M 'P 21/n'
_cod_database_code 1550603

loop_
_symmetry_equiv_pos_as_xyz
'x, y, z'
'-x+1/2, y+1/2, -z+1/2'
'-x, -y, -z'
'x-1/2, -y-1/2, z-1/2'

loop_
_atom_site_label
_atom_site_type_symbol
_atom_site_fract_x
_atom_site_fract_y
_atom_site_fract_z
_atom_site_U_iso_or_equiv
_atom_site_adp_type
_atom_site_occupancy
_atom_site_symmetry_multiplicity
_atom_site_calc_flag
_atom_site_refinement_flags
Ge1 Ge 0.11635(3) 0.96351(2) 0.00186(2) 0.01861(13) Uani 1 1 d .
N1 N 0.2645(2) 1.02106(16) 0.04948(18) 0.0193(7) Uani 1 1 d .
N3 N 0.1542(2) 0.91654(16) -0.11118(19) 0.0204(7) Uani 1 1 d .
N2 N 0.1929(2) 0.86928(16) 0.07242(18) 0.0197(6) Uani 1 1 d .
C3 C 0.5679(3) 0.9689(2) 0.1761(2) 0.0271(8) Uani 1 1 d .
H3 H 0.6335 1.0061 0.1920 0.033 Uiso 1 1 calc R
C7 C 0.3098(3) 0.8831(2) 0.1063(2) 0.0194(8) Uani 1 1 d .
C8 C 0.2969(3) 1.10837(19) 0.0206(2) 0.0217(8) Uani 1 1 d .
H8A H 0.2405 1.1237 -0.0298 0.026 Uiso 1 1 calc R
H8B H 0.3819 1.1071 -0.0015 0.026 Uiso 1 1 calc R
C1 C 0.3513(3) 0.9728(2) 0.0950(2) 0.0204(8) Uani 1 1 d .
C10 C 0.2910(3) 1.1793(2) 0.0913(3) 0.0274(9) Uani 1 1 d .
H10 H 0.3451 1.1625 0.1433 0.033 Uiso 1 1 calc R
C18 C 0.2328(3) 0.8335(2) -0.2186(2) 0.0274(9) Uani 1 1 d .
H18 H 0.2762 0.7903 -0.2473 0.033 Uiso 1 1 calc R
C2 C 0.4684(3) 1.0059(2) 0.1264(2) 0.0227(8) Uani 1 1 d .
H2 H 0.4816 1.0628 0.1111 0.027 Uiso 1 1 calc R
C6 C 0.3858(3) 0.8166(2) 0.1443(2) 0.0252(8) Uani 1 1 d .
H6 H 0.3499 0.7625 0.1390 0.030 Uiso 1 1 calc R
C19 C 0.1577(3) 0.8983(2) -0.2607(2) 0.0285(9) Uani 1 1 d .
H19 H 0.1426 0.9056 -0.3222 0.034 Uiso 1 1 calc R
C5 C 0.5035(3) 0.8176(2) 0.1878(2) 0.0276(9) Uani 1 1 d .
H5 H 0.5326 0.7646 0.2083 0.033 Uiso 1 1 calc R
C14 C 0.0128(4) 0.8171(2) 0.2144(3) 0.0373(10) Uani 1 1 d .
H14A H -0.0617 0.8307 0.1784 0.056 Uiso 1 1 calc R
H14B H 0.0617 0.8681 0.2248 0.056 Uiso 1 1 calc R
H14C H -0.0111 0.7939 0.2710 0.056 Uiso 1 1 calc R
C17 C 0.1117(3) 0.9480(2) -0.1941(2) 0.0272(9) Uani 1 1 d .
H17 H 0.0599 0.9955 -0.2030 0.033 Uiso 1 1 calc R
C4 C 0.5851(3) 0.8860(2) 0.2056(3) 0.0316(9) Uani 1 1 d .
H4 H 0.6578 0.8746 0.2406 0.038 Uiso 1 1 calc R
C9 C 0.1322(3) 0.7843(2) 0.0739(2) 0.0232(8) Uani 1 1 d .
H9A H 0.1905 0.7429 0.0503 0.028 Uiso 1 1 calc R
H9B H 0.0585 0.7857 0.0332 0.028 Uiso 1 1 calc R
C11 C 0.0908(3) 0.7521(2) 0.1657(2) 0.0252(8) Uani 1 1 d .
H11 H 0.1665 0.7391 0.2031 0.030 Uiso 1 1 calc R
C16 C 0.2292(3) 0.8466(2) -0.1283(3) 0.0256(8) Uani 1 1 d .
H16 H 0.2711 0.8135 -0.0846 0.031 Uiso 1 1 calc R
C12 C 0.1589(3) 1.1947(3) 0.1237(3) 0.0401(10) Uani 1 1 d .
H12A H 0.1614 1.2393 0.1681 0.060 Uiso 1 1 calc R
H12B H 0.1274 1.1431 0.1497 0.060 Uiso 1 1 calc R
H12C H 0.1042 1.2115 0.0737 0.060 Uiso 1 1 calc R
C13 C 0.3460(4) 1.2603(2) 0.0512(3) 0.0539(13) Uani 1 1 d .
H13A H 0.4312 1.2496 0.0347 0.081 Uiso 1 1 calc R
H13B H 0.3453 1.3055 0.0949 0.081 Uiso 1 1 calc R
H13C H 0.2960 1.2768 -0.0012 0.081 Uiso 1 1 calc R
C15 C 0.0172(3) 0.6690(2) 0.1491(3) 0.0365(10) Uani 1 1 d .
H15A H -0.0044 0.6447 0.2057 0.055 Uiso 1 1 calc R
H15B H 0.0684 0.6294 0.1174 0.055 Uiso 1 1 calc R
H15C H -0.0586 0.6810 0.1138 0.055 Uiso 1 1 calc R
C22 C 0.1525(4) 0.0604(3) 0.4095(4) 0.0589(14) Uani 1 1 d .
H22 H 0.0842 0.0967 0.3983 0.071 Uiso 1 1 calc R
C25 C 0.3543(4) -0.0470(3) 0.4397(3) 0.0514(12) Uani 1 1 d .
H25 H 0.4225 -0.0834 0.4510 0.062 Uiso 1 1 calc R
C21 C 0.2013(4) 0.0497(3) 0.4966(3) 0.0466(12) Uani 1 1 d .
C26 C 0.3066(5) -0.0363(3) 0.3526(3) 0.0581(13) Uani 1 1 d .
H26 H 0.3422 -0.0645 0.3048 0.070 Uiso 1 1 calc R
C23 C 0.3022(4) -0.0044(3) 0.5089(3) 0.0411(11) Uani 1 1 d .
H23 H 0.3364 -0.0125 0.5669 0.049 Uiso 1 1 calc R
C20 C 0.1468(5) 0.0953(3) 0.5742(4) 0.0776(17) Uani 1 1 d .
H20A H 0.1986 0.1437 0.5902 0.116 Uiso 1 1 calc R
H20B H 0.1436 0.0571 0.6246 0.116 Uiso 1 1 calc R
H20C H 0.0629 0.1144 0.5577 0.116 Uiso 1 1 calc R
C24 C 0.2055(6) 0.0169(4) 0.3391(4) 0.0738(18) Uani 1 1 d .
H24 H 0.1714 0.0243 0.2811 0.089 Uiso 1 1 calc R
O1 O -0.03807(19) 0.93810(13) 0.04067(15) 0.0223(6) Uani 1 1 d .

loop_
_atom_site_aniso_label
_atom_site_aniso_U_11
_atom_site_aniso_U_22
_atom_site_aniso_U_33
_atom_site_aniso_U_23
_atom_site_aniso_U_13
_atom_site_aniso_U_12
Ge1 0.01430(19) 0.01965(19) 0.0218(2) -0.00034(17) -0.00068(14) 0.00146(16)
N1 0.0175(14) 0.0171(15) 0.0229(18) 0.0023(12) -0.0030(13) 0.0001(12)
N3 0.0143(14) 0.0219(15) 0.0249(18) -0.0008(13) 0.0000(13) 0.0020(12)
N2 0.0181(15) 0.0178(14) 0.0228(17) 0.0011(12) -0.0021(13) -0.0014(12)
C3 0.0187(18) 0.032(2) 0.030(2) -0.0015(18) -0.0029(16) -0.0035(17)
C7 0.0141(17) 0.0265(19) 0.018(2) -0.0012(16) 0.0041(15) 0.0034(15)
C8 0.0171(17) 0.0226(18) 0.025(2) 0.0030(16) -0.0040(16) -0.0034(15)
C1 0.0174(17) 0.0249(18) 0.019(2) -0.0011(16) 0.0025(15) 0.0016(15)
C10 0.0245(19) 0.0265(19) 0.030(2) -0.0079(17) -0.0095(17) 0.0020(16)
C18 0.0246(19) 0.0263(19) 0.032(3) -0.0089(17) 0.0063(18) 0.0003(16)
C2 0.0167(17) 0.0252(18) 0.026(2) -0.0014(16) 0.0025(16) -0.0009(15)
C6 0.0201(18) 0.0250(18) 0.030(2) 0.0010(17) 0.0007(17) -0.0001(16)
C19 0.028(2) 0.037(2) 0.021(2) -0.0064(18) 0.0009(17) -0.0085(18)
C5 0.0201(19) 0.034(2) 0.028(2) 0.0084(18) -0.0027(17) 0.0071(17)
C14 0.045(2) 0.033(2) 0.035(3) 0.0005(19) 0.006(2) -0.0064(19)
C17 0.0237(19) 0.031(2) 0.026(2) 0.0042(18) -0.0011(17) 0.0003(16)
C4 0.0153(18) 0.045(2) 0.034(2) 0.006(2) -0.0090(17) 0.0005(18)
C9 0.0185(18) 0.0213(18) 0.029(2) -0.0002(16) -0.0061(16) 0.0002(15)
C11 0.0228(18) 0.0268(19) 0.026(2) 0.0048(16) -0.0026(16) -0.0019(16)
C16 0.0200(18) 0.0257(19) 0.031(2) 0.0027(17) 0.0018(17) 0.0030(16)
C12 0.037(2) 0.043(2) 0.041(3) -0.017(2) 0.000(2) 0.002(2)
C13 0.052(3) 0.027(2) 0.084(4) -0.014(2) 0.014(3) -0.010(2)
C15 0.035(2) 0.027(2) 0.047(3) 0.0034(19) 0.006(2) -0.0028(18)
C22 0.041(3) 0.043(3) 0.091(5) 0.015(3) -0.020(3) -0.005(2)
C25 0.052(3) 0.041(3) 0.063(4) 0.004(2) 0.008(3) -0.004(2)
C21 0.042(3) 0.034(2) 0.065(3) 0.004(2) 0.006(2) -0.005(2)
C26 0.076(4) 0.050(3) 0.048(3) -0.003(3) 0.008(3) -0.025(3)
C23 0.040(2) 0.039(2) 0.044(3) 0.009(2) -0.002(2) -0.003(2)
C20 0.081(4) 0.046(3) 0.108(5) -0.003(3) 0.035(4) 0.003(3)
C24 0.085(4) 0.069(4) 0.064(4) 0.019(3) -0.034(3) -0.041(3)
O1 0.0165(12) 0.0231(12) 0.0273(15) 0.0025(11) 0.0005(11) 0.0031(10)

loop_
_atom_type_symbol
_atom_type_description
_atom_type_scat_dispersion_real
_atom_type_scat_dispersion_imag
_atom_type_scat_source
C C 0.0033 0.0016 'International Tables Vol C Tables 4.2.6.8 and 6.1.1.4'
H H 0.0000 0.0000 'International Tables Vol C Tables 4.2.6.8 and 6.1.1.4'
N N 0.0061 0.0033 'International Tables Vol C Tables 4.2.6.8 and 6.1.1.4'
O O 0.0106 0.0060 'International Tables Vol C Tables 4.2.6.8 and 6.1.1.4'
Ge Ge 0.1547 1.8001 'International Tables Vol C Tables 4.2.6.8 and 6.1.1.4'

loop_
_geom_angle_atom_site_label_1
_geom_angle_atom_site_label_2
_geom_angle_atom_site_label_3
_geom_angle
_geom_angle_site_symmetry_1
_geom_angle_site_symmetry_3
O1 Ge1 O1 83.81(10) . 3_575
O1 Ge1 N3 115.24(11) . .
O1 Ge1 N3 97.29(11) 3_575 .
O1 Ge1 N1 136.46(11) . .
O1 Ge1 N1 94.90(10) 3_575 .
N3 Ge1 N1 108.11(11) . .
O1 Ge1 N2 91.41(10) . .
O1 Ge1 N2 167.76(11) 3_575 .
N3 Ge1 N2 94.94(11) . .
N1 Ge1 N2 80.80(11) . .
O1 Ge1 Ge1 42.57(7) . 3_575
O1 Ge1 Ge1 41.25(7) 3_575 3_575
N3 Ge1 Ge1 111.66(8) . 3_575
N1 Ge1 Ge1 122.60(8) . 3_575
N2 Ge1 Ge1 132.94(8) . 3_575
C1 N1 C8 120.0(3) . .
C1 N1 Ge1 117.0(2) . .
C8 N1 Ge1 121.5(2) . .
C16 N3 C17 106.6(3) . .
C16 N3 Ge1 127.9(2) . .
C17 N3 Ge1 125.5(2) . .
C7 N2 C9 122.5(3) . .
C7 N2 Ge1 115.9(2) . .
C9 N2 Ge1 120.8(2) . .
C4 C3 C2 130.5(3) . .
C4 C3 H3 114.8 . .
C2 C3 H3 114.8 . .
N2 C7 C6 122.3(3) . .
N2 C7 C1 112.7(3) . .
C6 C7 C1 124.9(3) . .
N1 C8 C10 116.9(3) . .
N1 C8 H8A 108.1 . .
C10 C8 H8A 108.1 . .
N1 C8 H8B 108.1 . .
C10 C8 H8B 108.1 . .
H8A C8 H8B 107.3 . .
N1 C1 C2 122.4(3) . .
N1 C1 C7 112.7(3) . .
C2 C1 C7 124.9(3) . .
C12 C10 C13 111.3(3) . .
C12 C10 C8 113.4(3) . .
C13 C10 C8 107.8(3) . .
C12 C10 H10 108.1 . .
C13 C10 H10 108.1 . .
C8 C10 H10 108.1 . .
C16 C18 C19 106.9(3) . .
C16 C18 H18 126.5 . .
C19 C18 H18 126.5 . .
C3 C2 C1 131.6(3) . .
C3 C2 H2 114.2 . .
C1 C2 H2 114.2 . .
C5 C6 C7 131.8(3) . .
C5 C6 H6 114.1 . .
C7 C6 H6 114.1 . .
C17 C19 C18 107.2(3) . .
C17 C19 H19 126.4 . .
C18 C19 H19 126.4 . .
C6 C5 C4 129.7(3) . .
C6 C5 H5 115.2 . .
C4 C5 H5 115.2 . .
C11 C14 H14A 109.5 . .
C11 C14 H14B 109.5 . .
H14A C14 H14B 109.5 . .
C11 C14 H14C 109.5 . .
H14A C14 H14C 109.5 . .
H14B C14 H14C 109.5 . .
C19 C17 N3 109.4(3) . .
C19 C17 H17 125.3 . .
N3 C17 H17 125.3 . .
C3 C4 C5 126.0(3) . .
C3 C4 H4 117.0 . .
C5 C4 H4 117.0 . .
N2 C9 C11 116.7(3) . .
N2 C9 H9A 108.1 . .
C11 C9 H9A 108.1 . .
N2 C9 H9B 108.1 . .
C11 C9 H9B 108.1 . .
H9A C9 H9B 107.3 . .
C14 C11 C15 111.3(3) . .
C14 C11 C9 112.7(3) . .
C15 C11 C9 107.3(3) . .
C14 C11 H11 108.5 . .
C15 C11 H11 108.5 . .
C9 C11 H11 108.5 . .
C18 C16 N3 109.9(3) . .
C18 C16 H16 125.1 . .
N3 C16 H16 125.1 . .
C10 C12 H12A 109.5 . .
C10 C12 H12B 109.5 . .
H12A C12 H12B 109.5 . .
C10 C12 H12C 109.5 . .
H12A C12 H12C 109.5 . .
H12B C12 H12C 109.5 . .
C10 C13 H13A 109.5 . .
C10 C13 H13B 109.5 . .
H13A C13 H13B 109.5 . .
C10 C13 H13C 109.5 . .
H13A C13 H13C 109.5 . .
H13B C13 H13C 109.5 . .
C11 C15 H15A 109.5 . .
C11 C15 H15B 109.5 . .
H15A C15 H15B 109.5 . .
C11 C15 H15C 109.5 . .
H15A C15 H15C 109.5 . .
H15B C15 H15C 109.5 . .
C24 C22 C21 120.0(4) . .
C24 C22 H22 120.0 . .
C21 C22 H22 120.0 . .
C23 C25 C26 120.4(4) . .
C23 C25 H25 119.8 . .
C26 C25 H25 119.8 . .
C23 C21 C22 117.4(5) . .
C23 C21 C20 121.0(5) . .
C22 C21 C20 121.6(4) . .
C24 C26 C25 117.9(5) . .
C24 C26 H26 121.1 . .
C25 C26 H26 121.1 . .
C25 C23 C21 122.6(5) . .
C25 C23 H23 118.7 . .
C21 C23 H23 118.7 . .
C21 C20 H20A 109.5 . .
C21 C20 H20B 109.5 . .
H20A C20 H20B 109.5 . .
C21 C20 H20C 109.5 . .
H20A C20 H20C 109.5 . .
H20B C20 H20C 109.5 . .
C26 C24 C22 121.8(5) . .
C26 C24 H24 119.1 . .
C22 C24 H24 119.1 . .
Ge1 O1 Ge1 96.19(10) . 3_575

loop_
_geom_bond_atom_site_label_1
_geom_bond_atom_site_label_2
_geom_bond_distance
_geom_bond_site_symmetry_2
Ge1 O1 1.801(2) .
Ge1 O1 1.848(2) 3_575
Ge1 N3 1.892(3) .
Ge1 N1 1.920(3) .
Ge1 N2 1.966(3) .
Ge1 Ge1 2.7152(10) 3_575
N1 C1 1.350(4) .
N1 C8 1.476(4) .
N3 C16 1.381(4) .
N3 C17 1.386(4) .
N2 C7 1.335(4) .
N2 C9 1.476(4) .
C3 C4 1.378(5) .
C3 C2 1.390(4) .
C3 H3 0.9300 .
C7 C6 1.420(4) .
C7 C1 1.482(4) .
C8 C10 1.531(4) .
C8 H8A 0.9700 .
C8 H8B 0.9700 .
C1 C2 1.407(4) .
C10 C12 1.518(5) .
C10 C13 1.525(5) .
C10 H10 0.9800 .
C18 C16 1.361(5) .
C18 C19 1.419(5) .
C18 H18 0.9300 .
C2 H2 0.9300 .
C6 C5 1.381(4) .
C6 H6 0.9300 .
C19 C17 1.363(5) .
C19 H19 0.9300 .
C5 C4 1.394(5) .
C5 H5 0.9300 .
C14 C11 1.514(5) .
C14 H14A 0.9600 .
C14 H14B 0.9600 .
C14 H14C 0.9600 .
C17 H17 0.9300 .
C4 H4 0.9300 .
C9 C11 1.535(5) .
C9 H9A 0.9700 .
C9 H9B 0.9700 .
C11 C15 1.530(5) .
C11 H11 0.9800 .
C16 H16 0.9300 .
C12 H12A 0.9600 .
C12 H12B 0.9600 .
C12 H12C 0.9600 .
C13 H13A 0.9600 .
C13 H13B 0.9600 .
C13 H13C 0.9600 .
C15 H15A 0.9600 .
C15 H15B 0.9600 .
C15 H15C 0.9600 .
C22 C24 1.386(7) .
C22 C21 1.386(6) .
C22 H22 0.9300 .
C25 C23 1.362(6) .
C25 C26 1.381(6) .
C25 H25 0.9300 .
C21 C23 1.370(5) .
C21 C20 1.492(6) .
C26 C24 1.365(7) .
C26 H26 0.9300 .
C23 H23 0.9300 .
C20 H20A 0.9600 .
C20 H20B 0.9600 .
C20 H20C 0.9600 .
C24 H24 0.9300 .
O1 Ge1 1.848(2) 3_575

loop_
_geom_torsion_atom_site_label_1
_geom_torsion_atom_site_label_2
_geom_torsion_atom_site_label_3
_geom_torsion_atom_site_label_4
_geom_torsion
_geom_torsion_site_symmetry_1
_geom_torsion_site_symmetry_4
O1 Ge1 N1 C1 89.7(3) . .
O1 Ge1 N1 C1 175.9(2) 3_575 .
N3 Ge1 N1 C1 -84.8(3) . .
N2 Ge1 N1 C1 7.4(2) . .
Ge1 Ge1 N1 C1 143.1(2) 3_575 .
O1 Ge1 N1 C8 -104.2(3) . .
O1 Ge1 N1 C8 -18.0(2) 3_575 .
N3 Ge1 N1 C8 81.3(2) . .
N2 Ge1 N1 C8 173.5(3) . .
Ge1 Ge1 N1 C8 -50.8(3) 3_575 .
O1 Ge1 N3 C16 -102.9(3) . .
O1 Ge1 N3 C16 170.5(3) 3_575 .
N1 Ge1 N3 C16 72.9(3) . .
N2 Ge1 N3 C16 -9.0(3) . .
Ge1 Ge1 N3 C16 -149.3(2) 3_575 .
O1 Ge1 N3 C17 78.1(3) . .
O1 Ge1 N3 C17 -8.4(3) 3_575 .
N1 Ge1 N3 C17 -106.0(3) . .
N2 Ge1 N3 C17 172.0(3) . .
Ge1 Ge1 N3 C17 31.7(3) 3_575 .
O1 Ge1 N2 C7 -145.9(2) . .
O1 Ge1 N2 C7 -79.2(5) 3_575 .
N3 Ge1 N2 C7 98.6(2) . .
N1 Ge1 N2 C7 -9.0(2) . .
Ge1 Ge1 N2 C7 -135.5(2) 3_575 .
O1 Ge1 N2 C9 44.0(2) . .
O1 Ge1 N2 C9 110.7(5) 3_575 .
N3 Ge1 N2 C9 -71.5(2) . .
N1 Ge1 N2 C9 -179.1(3) . .
Ge1 Ge1 N2 C9 54.4(3) 3_575 .
C9 N2 C7 C6 1.6(5) . .
Ge1 N2 C7 C6 -168.3(2) . .
C9 N2 C7 C1 178.6(3) . .
Ge1 N2 C7 C1 8.7(4) . .
C1 N1 C8 C10 -81.0(4) . .
Ge1 N1 C8 C10 113.3(3) . .
C8 N1 C1 C2 8.1(5) . .
Ge1 N1 C1 C2 174.4(3) . .
C8 N1 C1 C7 -171.1(3) . .
Ge1 N1 C1 C7 -4.8(4) . .
N2 C7 C1 N1 -2.6(4) . .
C6 C7 C1 N1 174.3(3) . .
N2 C7 C1 C2 178.2(3) . .
C6 C7 C1 C2 -4.9(5) . .
N1 C8 C10 C12 -64.4(4) . .
N1 C8 C10 C13 171.9(3) . .
C4 C3 C2 C1 4.3(7) . .
N1 C1 C2 C3 177.7(4) . .
C7 C1 C2 C3 -3.2(6) . .
N2 C7 C6 C5 -175.0(4) . .
C1 C7 C6 C5 8.4(6) . .
C16 C18 C19 C17 0.0(4) . .
C7 C6 C5 C4 -1.7(7) . .
C18 C19 C17 N3 -0.5(4) . .
C16 N3 C17 C19 0.8(4) . .
Ge1 N3 C17 C19 179.9(2) . .
C2 C3 C4 C5 2.7(7) . .
C6 C5 C4 C3 -5.5(7) . .
C7 N2 C9 C11 72.2(4) . .
Ge1 N2 C9 C11 -118.4(3) . .
N2 C9 C11 C14 50.5(4) . .
N2 C9 C11 C15 173.4(3) . .
C19 C18 C16 N3 0.5(4) . .
C17 N3 C16 C18 -0.8(4) . .
Ge1 N3 C16 C18 -179.9(2) . .
C24 C22 C21 C23 0.2(6) . .
C24 C22 C21 C20 -179.9(4) . .
C23 C25 C26 C24 -0.8(6) . .
C26 C25 C23 C21 0.4(6) . .
C22 C21 C23 C25 0.0(6) . .
C20 C21 C23 C25 -179.9(4) . .
C25 C26 C24 C22 0.9(7) . .
C21 C22 C24 C26 -0.6(7) . .
O1 Ge1 O1 Ge1 0.0 3_575 3_575
N3 Ge1 O1 Ge1 -95.16(12) . 3_575
N1 Ge1 O1 Ge1 90.61(15) . 3_575
N2 Ge1 O1 Ge1 168.70(11) . 3_575
